data_7231875
loop_
_publ_author_name
'Wang, Ruyu'
'Shu, Xi'
'Fan, Yu'
'Li, Shoujian'
'Jin, Yongdong'
'Huang, Chao'

_publ_section_title
;
 Visible colorimetric fluoride and hydroxide sensing by asymmetric
 tris-urea receptors: combined experimental and theoretical studies
;
_journal_issue 69
_journal_name_full 'RSC Advances'
_journal_page_first 39394
_journal_paper_doi 10.1039/C8RA07495J
_journal_volume 8
_journal_year 2018
_chemical_formula_moiety 'C25 H23.22 N9 O9, C2 H5 O0.5'
_chemical_formula_sum 'C27 H29.41 N9 O9.5'
_chemical_formula_weight 632.01
_space_group_crystal_system triclinic
_space_group_IT_number 2
_space_group_name_Hall '-P 1'
_space_group_name_H-M_alt 'P -1'
_symmetry_space_group_name_Hall '-P 1'
_symmetry_space_group_name_H-M 'P -1'
_atom_sites_solution_hydrogens geom
_atom_sites_solution_primary direct
_audit_creation_date 2017-06-21
_audit_creation_method
;
Olex2 1.2
(compiled 2017.03.28 svn.r3405 for OlexSys, GUI svn.r5337)
;
_audit_update_record
;
2017-09-13 deposited with the CCDC.
2018-11-19 downloaded from the CCDC.
;
_cell_angle_alpha 95.365(4)
_cell_angle_beta 90.472(4)
_cell_angle_gamma 101.742(4)
_cell_formula_units_Z 2
_cell_length_a 7.1240(4)
_cell_length_b 12.8626(5)
_cell_length_c 16.0430(7)
_cell_measurement_reflns_used 5150
_cell_measurement_temperature 296.31(10)
_cell_measurement_theta_max 72.5900
_cell_measurement_theta_min 4.2670
_cell_volume 1432.44(12)
_computing_cell_refinement
;
CrysAlisPro, Agilent Technologies,
Version 1.171.37.35 (release 13-08-2014 CrysAlis171 .NET)
(compiled Aug 13 2014,18:06:01)
;
_computing_data_collection
;
CrysAlisPro, Agilent Technologies,
Version 1.171.37.35 (release 13-08-2014 CrysAlis171 .NET)
(compiled Aug 13 2014,18:06:01)
;
_computing_data_reduction
;
CrysAlisPro, Agilent Technologies,
Version 1.171.37.35 (release 13-08-2014 CrysAlis171 .NET)
(compiled Aug 13 2014,18:06:01)
;
_computing_molecular_graphics 'Olex2 (Dolomanov et al., 2009)'
_computing_publication_material 'Olex2 (Dolomanov et al., 2009)'
_computing_structure_refinement 'ShelXL (Sheldrick, 2015)'
_computing_structure_solution 'ShelXT (Sheldrick, 2015)'
_diffrn_ambient_environment air
_diffrn_ambient_temperature 296.31(10)
_diffrn_detector 'CCD plate'
_diffrn_detector_area_resol_mean 15.9595
_diffrn_detector_type EosS2
_diffrn_measured_fraction_theta_full 0.999
_diffrn_measured_fraction_theta_max 0.977
_diffrn_measurement_details
;
#__ type_ start__ end____ width___ exp.time_
  1 omega   20.00  104.00   1.0000    1.0000
omega____ theta____ kappa____ phi______ frames
    -       36.2921   57.0000  -90.0000 84

#__ type_ start__ end____ width___ exp.time_
  2 omega   20.00  104.00   1.0000    1.0000
omega____ theta____ kappa____ phi______ frames
    -       36.2921   57.0000    0.0000 84

#__ type_ start__ end____ width___ exp.time_
  3 omega   10.00  104.00   1.0000    1.0000
omega____ theta____ kappa____ phi______ frames
    -       36.2921   77.0000   30.0000 94

#__ type_ start__ end____ width___ exp.time_
  4 omega   10.00  104.00   1.0000    1.0000
omega____ theta____ kappa____ phi______ frames
    -       36.2921   77.0000  -60.0000 94

#__ type_ start__ end____ width___ exp.time_
  5 omega   23.00   90.00   1.0000    1.0000
omega____ theta____ kappa____ phi______ frames
    -       36.2921 -125.0000 -180.0000 67

#__ type_ start__ end____ width___ exp.time_
  6 omega   17.00  105.00   1.0000    1.0000
omega____ theta____ kappa____ phi______ frames
    -       36.2921   38.0000 -150.0000 88

#__ type_ start__ end____ width___ exp.time_
  7 omega   17.00  105.00   1.0000    1.0000
omega____ theta____ kappa____ phi______ frames
    -       36.2921   38.0000  120.0000 88

#__ type_ start__ end____ width___ exp.time_
  8 omega   23.00   90.00   1.0000    1.0000
omega____ theta____ kappa____ phi______ frames
    -       36.2921 -125.0000 -150.0000 67

#__ type_ start__ end____ width___ exp.time_
  9 omega    1.00   75.00   1.0000    1.0000
omega____ theta____ kappa____ phi______ frames
    -       36.2921  -99.0000   60.0000 74

#__ type_ start__ end____ width___ exp.time_
 10 omega   38.00   91.00   1.0000    2.7000
omega____ theta____ kappa____ phi______ frames
    -      108.0000  -30.0000  120.0000 53

#__ type_ start__ end____ width___ exp.time_
 11 omega   38.00   91.00   1.0000    2.7000
omega____ theta____ kappa____ phi______ frames
    -      108.0000  -30.0000   60.0000 53

#__ type_ start__ end____ width___ exp.time_
 12 omega   39.00  109.00   1.0000    2.7000
omega____ theta____ kappa____ phi______ frames
    -      108.0000  -94.0000  120.0000 70

#__ type_ start__ end____ width___ exp.time_
 13 omega   91.00  176.00   1.0000    2.7000
omega____ theta____ kappa____ phi______ frames
    -      108.0000   45.0000   30.0000 85

#__ type_ start__ end____ width___ exp.time_
 14 omega   38.00  116.00   1.0000    2.7000
omega____ theta____ kappa____ phi______ frames
    -      108.0000 -111.0000    0.0000 78

#__ type_ start__ end____ width___ exp.time_
 15 omega   41.00  126.00   1.0000    2.7000
omega____ theta____ kappa____ phi______ frames
    -      108.0000  -61.0000 -120.0000 85

#__ type_ start__ end____ width___ exp.time_
 16 omega   38.00   91.00   1.0000    2.7000
omega____ theta____ kappa____ phi______ frames
    -      108.0000  -30.0000   30.0000 53

#__ type_ start__ end____ width___ exp.time_
 17 omega   38.00  116.00   1.0000    2.7000
omega____ theta____ kappa____ phi______ frames
    -      108.0000 -111.0000   60.0000 78

#__ type_ start__ end____ width___ exp.time_
 18 omega   38.00   91.00   1.0000    2.7000
omega____ theta____ kappa____ phi______ frames
    -      108.0000  -30.0000  150.0000 53

#__ type_ start__ end____ width___ exp.time_
 19 omega   37.00  146.00   1.0000    2.7000
omega____ theta____ kappa____ phi______ frames
    -      108.0000  -15.0000 -150.0000 109

#__ type_ start__ end____ width___ exp.time_
 20 omega   40.00   98.00   1.0000    2.7000
omega____ theta____ kappa____ phi______ frames
    -      108.0000  -45.0000 -150.0000 58

#__ type_ start__ end____ width___ exp.time_
 21 omega   40.00   98.00   1.0000    2.7000
omega____ theta____ kappa____ phi______ frames
    -      108.0000  -45.0000   90.0000 58

#__ type_ start__ end____ width___ exp.time_
 22 omega   91.00  176.00   1.0000    2.7000
omega____ theta____ kappa____ phi______ frames
    -      108.0000   45.0000   60.0000 85

#__ type_ start__ end____ width___ exp.time_
 23 omega   41.00  126.00   1.0000    2.7000
omega____ theta____ kappa____ phi______ frames
    -      108.0000  -61.0000  -30.0000 85

#__ type_ start__ end____ width___ exp.time_
 24 omega   39.00  109.00   1.0000    2.7000
omega____ theta____ kappa____ phi______ frames
    -      108.0000  -94.0000 -150.0000 70

#__ type_ start__ end____ width___ exp.time_
 25 omega  -31.00   53.00   1.0000    1.0000
omega____ theta____ kappa____ phi______ frames
    -       36.2921  -57.0000 -180.0000 84

#__ type_ start__ end____ width___ exp.time_
 26 omega   10.00  104.00   1.0000    1.0000
omega____ theta____ kappa____ phi______ frames
    -       36.2921   77.0000 -150.0000 94

#__ type_ start__ end____ width___ exp.time_
 27 omega  -33.00   55.00   1.0000    1.0000
omega____ theta____ kappa____ phi______ frames
    -       36.2921  -38.0000  -90.0000 88

#__ type_ start__ end____ width___ exp.time_
 28 omega  -31.00   53.00   1.0000    1.0000
omega____ theta____ kappa____ phi______ frames
    -       36.2921  -57.0000   90.0000 84

#__ type_ start__ end____ width___ exp.time_
 29 omega    1.00   27.00   1.0000    1.0000
omega____ theta____ kappa____ phi______ frames
    -       36.2921   93.0000   25.7650 26

#__ type_ start__ end____ width___ exp.time_
 30 omega   10.00  104.00   1.0000    1.0000
omega____ theta____ kappa____ phi______ frames
    -       36.2921   77.0000  120.0000 94

#__ type_ start__ end____ width___ exp.time_
 31 omega  -33.00   55.00   1.0000    1.0000
omega____ theta____ kappa____ phi______ frames
    -       36.2921  -38.0000    0.0000 88

#__ type_ start__ end____ width___ exp.time_
 32 omega    1.00   75.00   1.0000    1.0000
omega____ theta____ kappa____ phi______ frames
    -       36.2921  -99.0000  -60.0000 74
;
_diffrn_measurement_device 'four-circle diffractometer'
_diffrn_measurement_device_type 'New Gemini, Dual, Cu at zero, EosS2'
_diffrn_measurement_method '\w scans'
_diffrn_orient_matrix_UB_11 0.1730625000
_diffrn_orient_matrix_UB_12 0.0880222000
_diffrn_orient_matrix_UB_13 0.0316140000
_diffrn_orient_matrix_UB_21 0.0054810000
_diffrn_orient_matrix_UB_22 -0.0518964000
_diffrn_orient_matrix_UB_23 0.0824881000
_diffrn_orient_matrix_UB_31 0.1372642000
_diffrn_orient_matrix_UB_32 -0.0683111000
_diffrn_orient_matrix_UB_33 -0.0388075000
_diffrn_radiation_monochromator graphite
_diffrn_radiation_probe x-ray
_diffrn_radiation_type CuK\a
_diffrn_radiation_wavelength 1.54184
_diffrn_reflns_av_R_equivalents 0.0283
_diffrn_reflns_av_unetI/netI 0.0245
_diffrn_reflns_Laue_measured_fraction_full 0.999
_diffrn_reflns_Laue_measured_fraction_max 0.977
_diffrn_reflns_limit_h_max 8
_diffrn_reflns_limit_h_min -8
_diffrn_reflns_limit_k_max 12
_diffrn_reflns_limit_k_min -15
_diffrn_reflns_limit_l_max 17
_diffrn_reflns_limit_l_min -19
_diffrn_reflns_number 15706
_diffrn_reflns_point_group_measured_fraction_full 0.999
_diffrn_reflns_point_group_measured_fraction_max 0.977
_diffrn_reflns_theta_full 67.684
_diffrn_reflns_theta_max 72.654
_diffrn_reflns_theta_min 4.692
_diffrn_source 'Enhance (Cu) X-ray Source'
_exptl_absorpt_coefficient_mu 0.962
_exptl_absorpt_correction_T_max 1.00000
_exptl_absorpt_correction_T_min 0.41807
_exptl_absorpt_correction_type multi-scan
_exptl_absorpt_process_details
;
CrysAlisPro, Agilent Technologies,
Version 1.171.37.35 (release 13-08-2014 CrysAlis171 .NET)
(compiled Aug 13 2014,18:06:01)
Empirical absorption correction using spherical harmonics,
 implemented in SCALE3 ABSPACK scaling algorithm.
;
_exptl_crystal_colour 'clear light colourless'
_exptl_crystal_colour_lustre clear
_exptl_crystal_colour_modifier light
_exptl_crystal_colour_primary colourless
_exptl_crystal_density_diffrn 1.465
_exptl_crystal_description block
_exptl_crystal_F_000 661
_exptl_crystal_size_max 0.5
_exptl_crystal_size_mid 0.4
_exptl_crystal_size_min 0.2
_refine_diff_density_max 0.791
_refine_diff_density_min -0.712
_refine_diff_density_rms 0.064
_refine_ls_extinction_method none
_refine_ls_goodness_of_fit_ref 1.035
_refine_ls_hydrogen_treatment constr
_refine_ls_matrix_type full
_refine_ls_number_parameters 443
_refine_ls_number_reflns 5559
_refine_ls_number_restraints 10
_refine_ls_restrained_S_all 1.072
_refine_ls_R_factor_all 0.0881
_refine_ls_R_factor_gt 0.0751
_refine_ls_shift/su_max 0.001
_refine_ls_shift/su_mean 0.000
_refine_ls_structure_factor_coef Fsqd
_refine_ls_weighting_details 'w=1/[\s^2^(Fo^2^)+(0.1442P)^2^+0.5633P] where P=(Fo^2^+2Fc^2^)/3'
_refine_ls_weighting_scheme calc
_refine_ls_wR_factor_gt 0.2198
_refine_ls_wR_factor_ref 0.2378
_reflns_Friedel_coverage 0.000
_reflns_number_gt 4365
_reflns_number_total 5559
_reflns_threshold_expression 'I > 2\s(I)'
_cod_data_source_file c8ra07495j2.cif
_cod_data_source_block hc-wry-15-2
_cod_original_cell_volume 1432.45(11)
_cod_original_formula_sum 'C27 H29.41 N9 O9.50'
_cod_database_code 7231875
_shelx_shelxl_version_number 2014/7
_shelx_space_group_comment
;
The symmetry employed for this shelxl refinement is uniquely defined
by the following loop, which should always be used as a source of
symmetry information in preference to the above space-group names.
They are only intended as comments.
;
_reflns_odcompleteness_completeness 99.90
_reflns_odcompleteness_iscentric 1
_reflns_odcompleteness_theta 66.97
_olex2_refinement_description
;
1. Fixed Uiso
 At 1.2 times of:
  All C(H) groups, All C(H,H) groups, All N(H) groups
 At 1.5 times of:
  All C(H,H,H) groups
2. Restrained distances
 C4-C2
 1.53 with sigma of 0.02
 H2A-C2
 0.96 with sigma of 0.02
 H2B-C2
 0.96 with sigma of 0.02
 H2C-C2
 0.96 with sigma of 0.02
3. Uiso/Uaniso restraints and constraints
Uanis(C2) \\sim Ueq: with sigma of 0.01 and sigma for terminal atoms of 0.02
4. Others
 Sof(C1AB)=Sof(H1AC)=Sof(H1AD)=1-FVAR(1)
 Sof(C1AA)=Sof(H1AA)=Sof(H1AB)=FVAR(1)
 Sof(C0AB)=1-FVAR(2)
 Sof(C2AA)=Sof(H2AA)=Sof(H2AB)=FVAR(2)
 Sof(N00Z)=1-FVAR(3)
 Sof(N00Y)=FVAR(3)
5.a Secondary CH2 refined with riding coordinates:
 C00S(H00B,H00C), C012(H01A,H01B), C2AA(H2AA,H2AB), C1AA(H1AA,H1AB), C1AB(H1AC,
 H1AD), C4(H4A,H4B)
5.b Aromatic/amide H refined with riding coordinates:
 N003(H003), N007(H007), N008(H008), N00A(H00A), C00I(H00I), C00J(H00J),
 C00K(H00K), C00M(H00M), C00O(H00O), C00R(H00R), C00T(H00T), C00W(H00W),
 C00Z(H00Z), C010(H010), C011(H011), C014(H014)
5.c Idealised Me refined as rotating group:
 C2(H2A,H2B,H2C)
;
_olex2_date_sample_data_collection 2017-06-19
_olex2_submission_special_instructions 'No special instructions were received'

loop_
_space_group_symop_operation_xyz
'x, y, z'
'-x, -y, -z'

loop_
_atom_site_label
_atom_site_type_symbol
_atom_site_fract_x
_atom_site_fract_y
_atom_site_fract_z
_atom_site_U_iso_or_equiv
_atom_site_adp_type
_atom_site_occupancy
_atom_site_site_symmetry_order
_atom_site_calc_flag
_atom_site_refinement_flags_posn
_atom_site_refinement_flags_adp
_atom_site_refinement_flags_occupancy
_atom_site_disorder_assembly
_atom_site_disorder_group
O001 O 0.3525(3) 0.62157(14) 0.60791(12) 0.0582(5) Uani 1 1 d . . . . .
O002 O 0.6254(4) 0.44823(15) 0.83600(12) 0.0719(6) Uani 1 1 d . . . . .
N003 N 0.5164(3) 0.58763(16) 0.72098(13) 0.0494(5) Uani 1 1 d . . . . .
H003 H 0.5479 0.5380 0.7471 0.059 Uiso 1 1 calc R . . . .
O005 O 0.0677(4) 0.17510(17) 0.48405(16) 0.0853(8) Uani 1 1 d . . . . .
O006 O 0.9458(4) 0.5420(2) 1.24730(14) 0.0818(7) Uani 1 1 d . . . . .
N007 N 0.7234(4) 0.30855(16) 0.88777(14) 0.0556(6) Uani 1 1 d . . . . .
H007 H 0.7346 0.2438 0.8744 0.067 Uiso 1 1 calc R . . . .
N008 N -0.0371(4) 0.32887(18) 0.48306(14) 0.0597(6) Uani 1 1 d . . . . .
H008 H -0.1102 0.3632 0.4588 0.072 Uiso 1 1 calc R . . . .
N009 N 0.9557(3) 0.4518(2) 1.21954(14) 0.0599(6) Uani 1 1 d . . . . .
N00A N -0.1304(4) 0.19781(18) 0.37711(15) 0.0593(6) Uani 1 1 d . . . . .
H00A H -0.1990 0.2405 0.3612 0.071 Uiso 1 1 calc R . . . .
N00B N 0.4005(4) 0.45484(18) 0.61475(15) 0.0651(7) Uani 1 1 d . . . . .
C00C C 0.4187(3) 0.55828(19) 0.64555(15) 0.0468(5) Uani 1 1 d . . . . .
C00D C 0.7784(4) 0.34972(19) 0.96979(15) 0.0472(5) Uani 1 1 d . . . . .
C00E C 0.8956(4) 0.4175(2) 1.13262(16) 0.0498(6) Uani 1 1 d . . . . .
O00F O -0.1106(5) -0.2467(2) 0.1818(2) 0.1131(11) Uani 1 1 d . . . . .
C00G C 0.5684(3) 0.69208(18) 0.75836(16) 0.0460(5) Uani 1 1 d . . . . .
O00H O 0.7224(5) 1.0770(2) 0.8388(3) 0.1195(12) Uani 1 1 d . . . . .
C00I C 0.8094(4) 0.4819(2) 1.08795(16) 0.0516(6) Uani 1 1 d . . . . .
H00I H 0.7922 0.5476 1.1125 0.062 Uiso 1 1 calc R . . . .
C00J C 0.7486(4) 0.4479(2) 1.00606(16) 0.0501(6) Uani 1 1 d . . . . .
H00J H 0.6882 0.4901 0.9753 0.060 Uiso 1 1 calc R . . . .
C00K C 0.8682(4) 0.2871(2) 1.01677(17) 0.0548(6) Uani 1 1 d . . . . .
H00K H 0.8884 0.2218 0.9928 0.066 Uiso 1 1 calc R . . . .
C00L C -0.1375(4) 0.1045(2) 0.32545(17) 0.0525(6) Uani 1 1 d . . . . .
C00M C 0.9270(4) 0.3210(2) 1.09793(17) 0.0555(6) Uani 1 1 d . . . . .
H00M H 0.9873 0.2793 1.1292 0.067 Uiso 1 1 calc R . . . .
N00N N -0.1753(5) -0.1728(3) 0.1590(2) 0.0875(9) Uani 1 1 d . . . . .
C00O C 0.5860(4) 0.7079(2) 0.84552(17) 0.0572(6) Uani 1 1 d . . . . .
H00O H 0.5637 0.6492 0.8765 0.069 Uiso 1 1 calc R . . . .
C00P C -0.0259(4) 0.2300(2) 0.45107(17) 0.0565(7) Uani 1 1 d . . . . .
N00Q N 0.7110(5) 1.0019(2) 0.8812(3) 0.0969(11) Uani 1 1 d . . . . .
C00R C -0.1979(4) 0.1018(2) 0.24266(18) 0.0600(7) Uani 1 1 d . . . . .
H00R H -0.2296 0.1623 0.2237 0.072 Uiso 1 1 calc R . . . .
C00S C 0.2816(4) 0.4162(2) 0.53954(16) 0.0574(7) Uani 1 1 d . . . . .
H00B H 0.3289 0.3579 0.5099 0.069 Uiso 1 1 calc R . . . .
H00C H 0.2931 0.4731 0.5031 0.069 Uiso 1 1 calc R . . . .
C00T C -0.0890(5) 0.0128(2) 0.3528(2) 0.0620(7) Uani 1 1 d . . . . .
H00T H -0.0493 0.0126 0.4081 0.074 Uiso 1 1 calc R . . . .
C00U C -0.1610(5) -0.0770(2) 0.2164(2) 0.0659(8) Uani 1 1 d . . . . .
C00V C 0.6683(4) 0.8948(2) 0.8389(2) 0.0670(8) Uani 1 1 d . . . . .
C00W C 0.6354(5) 0.8083(2) 0.8861(2) 0.0688(8) Uani 1 1 d . . . . .
H00W H 0.6467 0.8184 0.9442 0.083 Uiso 1 1 calc R . . . .
C00X C 0.6547(5) 0.3571(2) 0.82656(17) 0.0626(7) Uani 1 1 d . . . . .
N00Y N 0.567(6) 0.2848(12) 0.7581(7) 0.059(5) Uani 0.46(6) 1 d . . . A 1
C00Z C 0.6117(4) 0.7799(2) 0.7123(2) 0.0606(7) Uani 1 1 d . . . . .
H00Z H 0.6089 0.7702 0.6541 0.073 Uiso 1 1 calc R . . . .
C010 C -0.1003(5) -0.0765(2) 0.2978(2) 0.0674(8) Uani 1 1 d . . . . .
H010 H -0.0667 -0.1371 0.3157 0.081 Uiso 1 1 calc R . . . .
C011 C -0.2116(5) 0.0118(3) 0.18840(19) 0.0666(8) Uani 1 1 d . . . . .
H011 H -0.2545 0.0106 0.1333 0.080 Uiso 1 1 calc R . . . .
C012 C 0.0723(5) 0.3781(2) 0.55786(17) 0.0624(7) Uani 1 1 d . . . . .
H01A H 0.0612 0.3270 0.5993 0.075 Uiso 1 1 calc R . . . .
H01B H 0.0200 0.4382 0.5811 0.075 Uiso 1 1 calc R . . . .
O013 O -0.2497(7) -0.1761(3) 0.0906(2) 0.1384(15) Uani 1 1 d . . . . .
C014 C 0.6586(5) 0.8808(2) 0.7531(2) 0.0695(8) Uani 1 1 d . . . . .
H014 H 0.6839 0.9397 0.7224 0.083 Uiso 1 1 calc R . . . .
O016 O 0.7384(9) 1.0144(3) 0.9558(3) 0.176(2) Uani 1 1 d . . . . .
O0AA O 1.0134(4) 0.3893(2) 1.26168(14) 0.0800(7) Uani 1 1 d . . . . .
C2AA C 0.4139(7) 0.3671(5) 0.6740(3) 0.053(2) Uani 0.611(15) 1 d . . . A 1
H2AA H 0.3744 0.3877 0.7298 0.064 Uiso 0.611(15) 1 calc R . . A 1
H2AB H 0.3318 0.2999 0.6529 0.064 Uiso 0.611(15) 1 calc R . . A 1
C1AA C 0.6206(7) 0.3569(4) 0.6758(3) 0.0527(16) Uani 0.594(11) 1 d . . . A 1
H1AA H 0.7110 0.4239 0.6891 0.063 Uiso 0.594(11) 1 calc R . . A 1
H1AB H 0.6578 0.3170 0.6265 0.063 Uiso 0.594(11) 1 calc R . . A 1
C1AB C 0.5496(10) 0.3943(5) 0.6390(4) 0.047(2) Uani 0.406(11) 1 d . . . A 2
H1AC H 0.6583 0.4419 0.6682 0.057 Uiso 0.406(11) 1 calc R . . A 2
H1AD H 0.5945 0.3573 0.5901 0.057 Uiso 0.406(11) 1 calc R . . A 2
C0AB C 0.4424(11) 0.3140(7) 0.6977(5) 0.053(2) Uani 0.389(15) 1 d . . . A 2
O1 O 0.5000 0.0000 0.5000 0.151(3) Uani 1 2 d S T P . .
C2 C 0.6436(15) 0.0638(11) 0.6059(8) 0.318(7) Uani 1 1 d D U . . .
H2A H 0.5859 0.0678 0.6597 0.478 Uiso 1 1 calc DGR . . . .
H2B H 0.7655 0.1125 0.6081 0.478 Uiso 1 1 calc DGR . . . .
H2C H 0.6616 -0.0076 0.5913 0.478 Uiso 1 1 calc DGR . . . .
C4 C 0.4949(16) 0.0974(6) 0.5312(10) 0.422(15) Uani 1 1 d D . . . .
H4A H 0.3709 0.1077 0.5508 0.506 Uiso 1 1 calc R . . . .
H4B H 0.5554 0.1535 0.4978 0.506 Uiso 1 1 calc R . . . .
N00Z N 0.661(4) 0.3047(11) 0.7484(6) 0.052(4) Uani 0.54(6) 1 d . . . A 2

loop_
_atom_site_aniso_label
_atom_site_aniso_U_11
_atom_site_aniso_U_22
_atom_site_aniso_U_33
_atom_site_aniso_U_23
_atom_site_aniso_U_13
_atom_site_aniso_U_12
O001 0.0672(11) 0.0468(10) 0.0623(11) 0.0046(8) -0.0184(9) 0.0170(8)
O002 0.1274(19) 0.0438(10) 0.0511(10) -0.0036(8) -0.0177(11) 0.0373(11)
N003 0.0634(12) 0.0341(10) 0.0502(11) -0.0014(8) -0.0136(9) 0.0119(9)
O005 0.119(2) 0.0553(12) 0.0848(15) -0.0066(11) -0.0499(14) 0.0325(13)
O006 0.1079(18) 0.0829(16) 0.0558(12) -0.0194(11) -0.0109(12) 0.0349(14)
N007 0.0803(15) 0.0366(10) 0.0523(12) -0.0024(8) -0.0094(10) 0.0210(10)
N008 0.0757(15) 0.0468(12) 0.0559(12) -0.0066(10) -0.0200(11) 0.0168(11)
N009 0.0613(13) 0.0691(15) 0.0488(12) -0.0002(11) -0.0003(10) 0.0151(11)
N00A 0.0759(15) 0.0440(11) 0.0589(13) -0.0056(10) -0.0226(11) 0.0199(10)
N00B 0.0914(17) 0.0486(12) 0.0569(13) -0.0107(10) -0.0321(12) 0.0266(12)
C00C 0.0505(13) 0.0422(12) 0.0473(12) 0.0010(10) -0.0082(10) 0.0106(10)
C00D 0.0531(13) 0.0389(11) 0.0486(12) 0.0013(9) -0.0015(10) 0.0084(10)
C00E 0.0501(13) 0.0508(13) 0.0471(13) 0.0017(10) 0.0017(10) 0.0088(11)
O00F 0.150(3) 0.0545(14) 0.132(3) -0.0171(15) 0.033(2) 0.0237(16)
C00G 0.0454(12) 0.0348(11) 0.0566(13) -0.0035(10) -0.0068(10) 0.0094(9)
O00H 0.125(2) 0.0379(13) 0.188(4) -0.0128(16) 0.018(2) 0.0085(14)
C00I 0.0597(14) 0.0440(12) 0.0507(13) -0.0028(10) 0.0035(11) 0.0131(11)
C00J 0.0614(15) 0.0424(12) 0.0484(13) 0.0038(10) -0.0007(11) 0.0154(11)
C00K 0.0682(16) 0.0401(12) 0.0576(14) -0.0008(10) -0.0048(12) 0.0175(12)
C00L 0.0552(14) 0.0424(12) 0.0578(14) -0.0026(11) -0.0073(11) 0.0089(11)
C00M 0.0613(15) 0.0531(14) 0.0556(14) 0.0087(11) -0.0043(11) 0.0184(12)
N00N 0.101(2) 0.0623(18) 0.092(2) -0.0186(16) 0.0149(18) 0.0100(16)
C00O 0.0663(16) 0.0432(13) 0.0570(14) -0.0032(11) -0.0096(12) 0.0035(12)
C00P 0.0685(16) 0.0448(13) 0.0550(14) -0.0013(11) -0.0173(12) 0.0125(12)
N00Q 0.092(2) 0.0477(16) 0.140(3) -0.0271(19) 0.001(2) 0.0049(15)
C00R 0.0693(17) 0.0528(15) 0.0580(15) 0.0001(12) -0.0089(13) 0.0158(13)
C00S 0.0737(17) 0.0542(15) 0.0433(13) -0.0091(11) -0.0141(12) 0.0172(13)
C00T 0.0729(18) 0.0453(14) 0.0668(17) 0.0028(12) -0.0087(14) 0.0117(13)
C00U 0.0680(17) 0.0511(15) 0.0734(19) -0.0116(13) 0.0044(14) 0.0075(13)
C00V 0.0593(16) 0.0406(14) 0.094(2) -0.0182(14) -0.0039(15) 0.0050(12)
C00W 0.0743(19) 0.0567(17) 0.0662(17) -0.0173(14) -0.0084(14) 0.0027(14)
C00X 0.097(2) 0.0416(13) 0.0520(14) -0.0028(11) -0.0129(14) 0.0249(14)
N00Y 0.078(14) 0.043(4) 0.057(3) -0.004(3) -0.010(5) 0.018(6)
C00Z 0.0699(17) 0.0449(14) 0.0660(16) 0.0061(12) -0.0031(13) 0.0093(12)
C010 0.0739(19) 0.0420(14) 0.086(2) 0.0029(13) -0.0006(16) 0.0128(13)
C011 0.0735(19) 0.0653(18) 0.0579(16) -0.0085(13) -0.0054(13) 0.0137(15)
C012 0.085(2) 0.0540(15) 0.0452(13) -0.0064(11) -0.0116(13) 0.0119(14)
O013 0.212(4) 0.107(2) 0.091(2) -0.0443(19) -0.028(2) 0.045(3)
C014 0.0740(19) 0.0381(13) 0.095(2) 0.0088(14) -0.0018(16) 0.0073(13)
O016 0.284(6) 0.078(2) 0.132(3) -0.057(2) -0.019(4) -0.009(3)
O0AA 0.1001(17) 0.0868(16) 0.0569(12) 0.0106(11) -0.0129(11) 0.0269(13)
C2AA 0.055(3) 0.041(3) 0.057(3) -0.010(2) -0.009(2) 0.004(2)
C1AA 0.058(3) 0.052(3) 0.049(3) -0.006(2) -0.007(2) 0.019(2)
C1AB 0.054(4) 0.040(3) 0.046(3) -0.005(3) -0.005(3) 0.011(3)
C0AB 0.075(5) 0.032(4) 0.055(4) 0.012(3) -0.016(3) 0.016(3)
O1 0.124(4) 0.184(6) 0.187(6) 0.113(5) 0.062(4) 0.086(4)
C2 0.192(8) 0.472(16) 0.377(13) 0.308(12) 0.007(8) 0.147(9)
C4 0.353(16) 0.085(5) 0.85(4) 0.055(10) 0.43(2) 0.074(7)
N00Z 0.063(9) 0.041(3) 0.052(3) -0.006(2) -0.010(3) 0.019(4)

loop_
_atom_type_symbol
_atom_type_description
_atom_type_scat_dispersion_real
_atom_type_scat_dispersion_imag
_atom_type_scat_source
C C 0.0181 0.0091 'International Tables Vol C Tables 4.2.6.8 and 6.1.1.4'
H H 0.0000 0.0000 'International Tables Vol C Tables 4.2.6.8 and 6.1.1.4'
N N 0.0311 0.0180 'International Tables Vol C Tables 4.2.6.8 and 6.1.1.4'
O O 0.0492 0.0322 'International Tables Vol C Tables 4.2.6.8 and 6.1.1.4'

loop_
_geom_angle_atom_site_label_1
_geom_angle_atom_site_label_2
_geom_angle_atom_site_label_3
_geom_angle
_geom_angle_site_symmetry_1
C00C N003 H003 117.6 .
C00C N003 C00G 124.8(2) .
C00G N003 H003 117.6 .
C00D N007 H007 115.8 .
C00X N007 H007 115.8 .
C00X N007 C00D 128.5(2) .
C00P N008 H008 119.7 .
C00P N008 C012 120.7(2) .
C012 N008 H008 119.7 .
O006 N009 C00E 118.2(2) .
O006 N009 O0AA 122.8(2) .
O0AA N009 C00E 119.0(2) .
C00L N00A H00A 116.3 .
C00P N00A H00A 116.3 .
C00P N00A C00L 127.4(2) .
C00C N00B C00S 118.7(2) .
C00C N00B C2AA 120.8(2) .
C00C N00B C1AB 119.0(3) .
C00S N00B C2AA 114.1(2) .
C00S N00B C1AB 119.1(3) .
O001 C00C N003 122.2(2) .
O001 C00C N00B 121.7(2) .
N00B C00C N003 116.1(2) .
N007 C00D C00J 124.0(2) .
C00K C00D N007 116.4(2) .
C00K C00D C00J 119.6(2) .
C00I C00E N009 119.4(2) .
C00M C00E N009 118.6(2) .
C00M C00E C00I 122.1(2) .
N003 C00G C00O 118.1(2) .
C00Z C00G N003 122.7(2) .
C00Z C00G C00O 119.1(2) .
C00E C00I H00I 120.4 .
C00E C00I C00J 119.2(2) .
C00J C00I H00I 120.4 .
C00D C00J H00J 120.2 .
C00I C00J C00D 119.6(2) .
C00I C00J H00J 120.2 .
C00D C00K H00K 119.7 .
C00M C00K C00D 120.5(2) .
C00M C00K H00K 119.7 .
N00A C00L C00R 118.0(2) .
N00A C00L C00T 123.4(2) .
C00R C00L C00T 118.6(3) .
C00E C00M H00M 120.5 .
C00K C00M C00E 119.1(2) .
C00K C00M H00M 120.5 .
O00F N00N C00U 118.5(4) .
O013 N00N O00F 122.6(3) .
O013 N00N C00U 118.9(4) .
C00G C00O H00O 119.5 .
C00W C00O C00G 121.0(3) .
C00W C00O H00O 119.5 .
O005 C00P N008 123.2(2) .
O005 C00P N00A 123.7(2) .
N008 C00P N00A 113.1(2) .
O00H N00Q C00V 118.2(4) .
O016 N00Q O00H 122.2(3) .
O016 N00Q C00V 119.6(4) .
C00L C00R H00R 119.3 .
C011 C00R C00L 121.3(3) .
C011 C00R H00R 119.3 .
N00B C00S H00B 109.0 .
N00B C00S H00C 109.0 .
N00B C00S C012 113.1(2) .
H00B C00S H00C 107.8 .
C012 C00S H00B 109.0 .
C012 C00S H00C 109.0 .
C00L C00T H00T 120.1 .
C010 C00T C00L 119.8(3) .
C010 C00T H00T 120.1 .
C010 C00U N00N 119.8(3) .
C010 C00U C011 120.9(3) .
C011 C00U N00N 119.3(3) .
C00W C00V N00Q 119.3(3) .
C014 C00V N00Q 119.5(3) .
C014 C00V C00W 121.1(3) .
C00O C00W C00V 118.7(3) .
C00O C00W H00W 120.7 .
C00V C00W H00W 120.7 .
O002 C00X N007 123.9(2) .
O002 C00X N00Y 120.4(6) .
O002 C00X N00Z 121.6(4) .
N007 C00X N00Y 113.3(4) .
N007 C00X N00Z 113.0(3) .
C00X N00Y C1AA 102.5(16) .
C00G C00Z H00Z 120.1 .
C014 C00Z C00G 119.7(3) .
C014 C00Z H00Z 120.1 .
C00T C010 C00U 120.3(3) .
C00T C010 H010 119.9 .
C00U C010 H010 119.9 .
C00R C011 C00U 119.1(3) .
C00R C011 H011 120.5 .
C00U C011 H011 120.5 .
N008 C012 C00S 111.5(2) .
N008 C012 H01A 109.3 .
N008 C012 H01B 109.3 .
C00S C012 H01A 109.3 .
C00S C012 H01B 109.3 .
H01A C012 H01B 108.0 .
C00V C014 C00Z 120.1(3) .
C00V C014 H014 119.9 .
C00Z C014 H014 119.9 .
N00B C2AA H2AA 110.5 .
N00B C2AA H2AB 110.5 .
H2AA C2AA H2AB 108.7 .
C1AA C2AA N00B 106.3(4) .
C1AA C2AA H2AA 110.5 .
C1AA C2AA H2AB 110.5 .
N00Y C1AA H1AA 114.1 .
N00Y C1AA H1AB 114.1 .
C2AA C1AA N00Y 87.1(13) .
C2AA C1AA H1AA 114.1 .
C2AA C1AA H1AB 114.1 .
H1AA C1AA H1AB 111.3 .
N00B C1AB H1AC 111.0 .
N00B C1AB H1AD 111.0 .
N00B C1AB C0AB 103.9(5) .
H1AC C1AB H1AD 109.0 .
C0AB C1AB H1AC 111.0 .
C0AB C1AB H1AD 111.0 .
C1AB C0AB N00Z 91.9(9) .
C4 O1 C4 180.0 2_656
H2A C2 H2B 109.5 .
H2A C2 H2C 109.5 .
H2B C2 H2C 109.5 .
C4 C2 H2A 109.5 .
C4 C2 H2B 109.5 .
C4 C2 H2C 109.5 .
O1 C4 C2 80.4(8) .
O1 C4 H4A 115.2 .
O1 C4 H4B 115.2 .
C2 C4 H4A 115.2 .
C2 C4 H4B 115.2 .
H4A C4 H4B 112.2 .
C00X N00Z C0AB 104.3(12) .

loop_
_geom_bond_atom_site_label_1
_geom_bond_atom_site_label_2
_geom_bond_distance
_geom_bond_site_symmetry_2
O001 C00C 1.222(3) .
O002 C00X 1.229(3) .
N003 H003 0.8600 .
N003 C00C 1.373(3) .
N003 C00G 1.395(3) .
O005 C00P 1.217(3) .
O006 N009 1.219(3) .
N007 H007 0.8600 .
N007 C00D 1.394(3) .
N007 C00X 1.350(3) .
N008 H008 0.8600 .
N008 C00P 1.344(3) .
N008 C012 1.446(3) .
N009 C00E 1.456(3) .
N009 O0AA 1.227(3) .
N00A H00A 0.8600 .
N00A C00L 1.385(3) .
N00A C00P 1.379(3) .
N00B C00C 1.355(3) .
N00B C00S 1.456(3) .
N00B C2AA 1.558(7) .
N00B C1AB 1.508(8) .
C00D C00J 1.397(3) .
C00D C00K 1.393(4) .
C00E C00I 1.375(4) .
C00E C00M 1.373(4) .
O00F N00N 1.221(5) .
C00G C00O 1.395(4) .
C00G C00Z 1.391(4) .
O00H N00Q 1.222(5) .
C00I H00I 0.9300 .
C00I C00J 1.382(4) .
C00J H00J 0.9300 .
C00K H00K 0.9300 .
C00K C00M 1.368(4) .
C00L C00R 1.388(4) .
C00L C00T 1.400(4) .
C00M H00M 0.9300 .
N00N C00U 1.454(4) .
N00N O013 1.207(5) .
C00O H00O 0.9300 .
C00O C00W 1.368(4) .
N00Q C00V 1.449(4) .
N00Q O016 1.201(6) .
C00R H00R 0.9300 .
C00R C011 1.367(4) .
C00S H00B 0.9700 .
C00S H00C 0.9700 .
C00S C012 1.512(4) .
C00T H00T 0.9300 .
C00T C010 1.370(4) .
C00U C010 1.371(5) .
C00U C011 1.378(5) .
C00V C00W 1.385(5) .
C00V C014 1.372(5) .
C00W H00W 0.9300 .
C00X N00Y 1.421(15) .
C00X N00Z 1.372(8) .
N00Y C1AA 1.69(2) .
C00Z H00Z 0.9300 .
C00Z C014 1.373(4) .
C010 H010 0.9300 .
C011 H011 0.9300 .
C012 H01A 0.9700 .
C012 H01B 0.9700 .
C014 H014 0.9300 .
C2AA H2AA 0.9700 .
C2AA H2AB 0.9700 .
C2AA C1AA 1.505(7) .
C1AA H1AA 0.9700 .
C1AA H1AB 0.9700 .
C1AB H1AC 0.9700 .
C1AB H1AD 0.9700 .
C1AB C0AB 1.552(11) .
C0AB N00Z 1.78(2) .
O1 C4 1.313(8) 2_656
O1 C4 1.313(8) .
C2 H2A 0.9600 .
C2 H2B 0.9600 .
C2 H2C 0.9600 .
C2 C4 1.735(16) .
C4 H4A 0.9700 .
C4 H4B 0.9700 .

loop_
_geom_torsion_atom_site_label_1
_geom_torsion_atom_site_label_2
_geom_torsion_atom_site_label_3
_geom_torsion_atom_site_label_4
_geom_torsion
O002 C00X N00Y C1AA 50(2)
O002 C00X N00Z C0AB -52.9(18)
N003 C00G C00O C00W -179.6(3)
N003 C00G C00Z C014 178.9(3)
O006 N009 C00E C00I -7.6(4)
O006 N009 C00E C00M 172.5(3)
N007 C00D C00J C00I -179.7(2)
N007 C00D C00K C00M -179.9(3)
N007 C00X N00Y C1AA -146.3(8)
N007 C00X N00Z C0AB 140.4(6)
N009 C00E C00I C00J -178.5(2)
N009 C00E C00M C00K 178.9(2)
N00A C00L C00R C011 -178.9(3)
N00A C00L C00T C010 179.8(3)
N00B C00S C012 N008 -173.2(2)
N00B C2AA C1AA N00Y 167.4(4)
N00B C1AB C0AB N00Z -155.3(4)
C00C N003 C00G C00O 151.6(3)
C00C N003 C00G C00Z -31.4(4)
C00C N00B C00S C012 -86.8(3)
C00C N00B C2AA C1AA -92.5(4)
C00C N00B C1AB C0AB 109.5(4)
C00D N007 C00X O002 -2.0(5)
C00D N007 C00X N00Y -164.7(18)
C00D N007 C00X N00Z 164.3(14)
C00D C00K C00M C00E 0.2(4)
C00E C00I C00J C00D -1.0(4)
O00F N00N C00U C010 -8.8(5)
O00F N00N C00U C011 172.1(3)
C00G N003 C00C O001 -7.0(4)
C00G N003 C00C N00B 172.6(3)
C00G C00O C00W C00V -0.1(5)
C00G C00Z C014 C00V 1.9(5)
O00H N00Q C00V C00W -173.5(3)
O00H N00Q C00V C014 5.6(5)
C00I C00E C00M C00K -0.9(4)
C00J C00D C00K C00M 0.1(4)
C00K C00D C00J C00I 0.3(4)
C00L N00A C00P O005 -4.9(5)
C00L N00A C00P N008 174.8(3)
C00L C00R C011 C00U -1.2(5)
C00L C00T C010 C00U -0.8(5)
C00M C00E C00I C00J 1.4(4)
N00N C00U C010 C00T -179.0(3)
N00N C00U C011 C00R 180.0(3)
C00O C00G C00Z C014 -4.2(4)
C00P N008 C012 C00S 75.8(3)
C00P N00A C00L C00R -159.3(3)
C00P N00A C00L C00T 21.5(5)
N00Q C00V C00W C00O 176.8(3)
N00Q C00V C014 C00Z -177.7(3)
C00R C00L C00T C010 0.6(4)
C00S N00B C00C O001 -6.6(4)
C00S N00B C00C N003 173.7(3)
C00S N00B C2AA C1AA 115.9(3)
C00S N00B C1AB C0AB -91.2(5)
C00T C00L C00R C011 0.4(5)
C00W C00V C014 C00Z 1.4(5)
C00X N007 C00D C00J 8.3(5)
C00X N007 C00D C00K -171.8(3)
C00X N00Y C1AA C2AA -106.3(16)
C00Z C00G C00O C00W 3.3(4)
C010 C00U C011 C00R 1.0(5)
C011 C00U C010 C00T 0.0(5)
C012 N008 C00P O005 3.3(5)
C012 N008 C00P N00A -176.4(3)
O013 N00N C00U C010 171.5(4)
O013 N00N C00U C011 -7.5(5)
C014 C00V C00W C00O -2.3(5)
O016 N00Q C00V C00W 8.3(6)
O016 N00Q C00V C014 -172.6(4)
O0AA N009 C00E C00I 172.2(3)
O0AA N009 C00E C00M -7.6(4)
C2AA N00B C00C O001 -157.0(3)
C2AA N00B C00C N003 23.3(4)
C2AA N00B C00S C012 65.5(4)
C1AB N00B C00C O001 152.7(4)
C1AB N00B C00C N003 -26.9(5)
C1AB N00B C00S C012 113.9(4)
C1AB C0AB N00Z C00X 108.9(12)
